data_2006368
loop_
_publ_author_name
'Ware, David C.'
'Denny, William A.'
'Clark, George R.'

_publ_section_title
;[<i>N</i>,<i>N</i>-Bis(2-chloroethyl)-1,2-ethanediamine-<i>N</i>,<i>N</i>']bis(3-methyl-2,4-pentanedionato-<i>O</i>,<i>O</i>')cobalt(III)
 Perchlorate: a Potential Hypoxia Selective Anticancer Agent
;
_journal_issue 8
_journal_name_full 'Acta Crystallographica Section C'
_journal_page_first 1058
_journal_page_last 1059
_journal_paper_doi 10.1107/S0108270197004186
_journal_volume 53
_journal_year 1997
_chemical_formula_iupac '[Co (C6 H9 O2)2 (C6 H14 Cl2 N2)] Cl O4'
_chemical_formula_sum 'C18 H32 Cl3 Co N2 O8'
_chemical_formula_weight 569.74
_chemical_name_systematic
;
Bis(3-methyl-2,4-pentanedionato)(N,N-bis(2-chloroethyl)1,2-ethane
diamine)cobalt(III) perchlorate
;
_space_group_IT_number 14
_symmetry_cell_setting monoclinic
_symmetry_space_group_name_Hall '-P 2ybc'
_symmetry_space_group_name_H-M 'P 1 21/c 1'
_audit_creation_method SHELXL
_cell_angle_alpha 90.00
_cell_angle_beta 110.78(3)
_cell_angle_gamma 90.00
_cell_formula_units_Z 4
_cell_length_a 17.229(3)
_cell_length_b 10.817(5)
_cell_length_c 14.851(6)
_cell_measurement_reflns_used 25
_cell_measurement_temperature 293(2)
_cell_measurement_theta_max 11.8
_cell_measurement_theta_min 9.5
_cell_volume 2587.7(17)
_computing_cell_refinement 'CAD-4 Software'
_computing_data_collection 'CAD-4 Software (Enraf-Nonius, 1989)'
_computing_data_reduction 'local program'
_computing_molecular_graphics 'SHELXTL (Sheldrick, 1995)'
_computing_publication_material SHELXL93
_computing_structure_refinement 'SHELXL93 (Sheldrick, 1993)'
_computing_structure_solution 'SHELXS86 (Sheldrick, 1990)'
_diffrn_ambient_temperature 293(2)
_diffrn_measurement_device 'Enraf Nonius CAD4'
_diffrn_measurement_method 2\q/\w
_diffrn_radiation_monochromator graphite
_diffrn_radiation_source 'fine-focus sealed tube'
_diffrn_radiation_type MoK\a
_diffrn_radiation_wavelength 0.71069
_diffrn_reflns_av_R_equivalents 0.0227
_diffrn_reflns_av_sigmaI/netI 0.0373
_diffrn_reflns_limit_h_max 19
_diffrn_reflns_limit_h_min 0
_diffrn_reflns_limit_k_max 12
_diffrn_reflns_limit_k_min 0
_diffrn_reflns_limit_l_max 15
_diffrn_reflns_limit_l_min -16
_diffrn_reflns_number 4307
_diffrn_reflns_theta_max 23.98
_diffrn_reflns_theta_min 1.26
_diffrn_standards_decay_% 'none, maximum variation: +-3%'
_diffrn_standards_interval_time 60
_diffrn_standards_number 3
_exptl_absorpt_coefficient_mu 1.016
_exptl_absorpt_correction_T_max 0.859
_exptl_absorpt_correction_T_min 0.722
_exptl_absorpt_correction_type 'empirical, \y scans (North, Phillips & Mathews, 1968)'
_exptl_crystal_colour green
_exptl_crystal_density_diffrn 1.462
_exptl_crystal_density_method 'not measured'
_exptl_crystal_description 'thin plate'
_exptl_crystal_F_000 1184
_exptl_crystal_size_max 0.32
_exptl_crystal_size_mid 0.18
_exptl_crystal_size_min 0.15
_refine_diff_density_max 0.922
_refine_diff_density_min -0.635
_refine_ls_extinction_method none
_refine_ls_goodness_of_fit_all 1.142
_refine_ls_goodness_of_fit_obs 1.044
_refine_ls_hydrogen_treatment 'H atoms riding'
_refine_ls_matrix_type full
_refine_ls_number_parameters 299
_refine_ls_number_reflns 4049
_refine_ls_number_restraints 0
_refine_ls_restrained_S_all 1.142
_refine_ls_restrained_S_obs 1.044
_refine_ls_R_factor_all 0.0927
_refine_ls_R_factor_obs .0504
_refine_ls_shift/esd_max 0.033
_refine_ls_shift/esd_mean 0.002
_refine_ls_structure_factor_coef Fsqd
_refine_ls_weighting_details 'w = 1/[\s^2^(Fo^2^)+(0.0572P)^2^+6.1844P] where P=(Fo^2^+2Fc^2^)/3'
_refine_ls_weighting_scheme calc
_refine_ls_wR_factor_all 0.1597
_refine_ls_wR_factor_obs .1178
_reflns_number_observed 2735
_reflns_number_total 4049
_reflns_observed_criterion >2sigma(I)
_cod_data_source_file bs1025.cif
_cod_data_source_block dcw2
_cod_depositor_comments
;
The following automatic conversions were performed:

'_refine_ls_weighting_scheme' value 'calc w =
1/[\s^2^(Fo^2^)+(0.0572P)^2^+6.1844P] where P=(Fo^2^+2Fc^2^)/3' was
changed to 'calc'. New tag '_refine_ls_weighting_details' was
created. The value of the new tag was set to 'w =
1/[\s^2^(Fo^2^)+(0.0572P)^2^+6.1844P] where P=(Fo^2^+2Fc^2^)/3'.

Automatic conversion script
Id: cif_fix_values 3143 2015-03-26 13:38:13Z robertas 
;
_cod_original_cell_volume 2587.7(16)
_cod_original_sg_symbol_H-M 'P 21/c'
_cod_database_code 2006368

loop_
_symmetry_equiv_pos_as_xyz
'x, y, z'
'-x, y+1/2, -z+1/2'
'-x, -y, -z'
'x, -y-1/2, z-1/2'

loop_
_atom_site_aniso_label
_atom_site_aniso_U_11
_atom_site_aniso_U_22
_atom_site_aniso_U_33
_atom_site_aniso_U_12
_atom_site_aniso_U_13
_atom_site_aniso_U_23
Co .0525(4) .0344(4) .0354(4) -.0004(3) .0160(3) -.0010(3)
Cl1 .149(2) .100(2) .130(2) .058(2) -.010(2) -.0142(15)
Cl2A .092(5) .115(4) .32(2) .036(3) .117(9) .046(6)
Cl2B .087(10) .164(10) .129(12) .011(7) .069(8) -.013(8)
Cl3 .0634(8) .0403(7) .0525(7) .0066(6) .0203(6) -.0009(6)
O1 .080(3) .038(2) .034(2) .002(2) .023(2) -.0014(15)
O2 .077(2) .034(2) .036(2) .003(2) .024(2) -.0024(15)
O3 .054(2) .046(2) .040(2) .001(2) .015(2) .0034(15)
O4 .062(2) .063(2) .053(2) -.021(2) .022(2) -.012(2)
O5 .107(4) .078(3) .055(2) .015(3) .027(2) .010(2)
O6 .091(3) .094(3) .065(3) .024(3) .025(2) -.029(3)
O7 .113(4) .039(2) .095(3) -.004(2) .052(3) .006(2)
O8 .062(3) .072(3) .128(4) .001(2) .018(3) -.023(3)
N1 .054(3) .045(2) .044(2) .009(2) .019(2) .007(2)
N2 .049(2) .043(2) .043(2) -.001(2) .016(2) -.007(2)
C1 .063(3) .037(3) .044(3) -.012(2) .023(2) -.007(2)
C2 .064(3) .037(3) .048(3) .001(2) .023(3) .001(2)
C3 .061(3) .042(3) .044(3) -.004(2) .024(2) .005(2)
C4 .127(6) .047(3) .056(3) .012(4) .038(4) -.014(3)
C5 .106(5) .041(3) .066(4) .009(3) .038(4) .007(3)
C6 .116(5) .047(3) .043(3) .012(3) .035(3) .010(3)
C7 .060(4) .055(3) .050(3) .011(3) .011(3) -.004(3)
C8 .063(4) .074(4) .055(4) -.007(3) .004(3) -.020(3)
C9 .061(4) .072(4) .075(4) -.019(3) .031(3) -.031(3)
C10 .088(5) .110(6) .045(3) .001(4) .007(3) .016(4)
C11 .093(6) .134(8) .075(5) -.027(5) -.002(4) -.021(5)
C12 .088(6) .153(9) .131(7) -.066(6) .040(5) -.028(7)
C13 .058(3) .043(3) .055(3) -.005(2) .019(3) -.007(2)
C14 .065(3) .038(3) .041(3) -.006(2) .015(2) -.010(2)
C15 .058(3) .064(4) .056(3) .016(3) .007(3) -.015(3)
C16 .089(5) .075(5) .086(5) .029(4) .013(4) -.020(4)
C17 .084(4) .049(3) .052(3) -.007(3) .035(3) -.011(3)
C18 .093(5) .089(5) .090(5) -.007(4) .058(4) -.009(4)

loop_
_atom_site_label
_atom_site_fract_x
_atom_site_fract_y
_atom_site_fract_z
_atom_site_U_iso_or_equiv
_atom_site_thermal_displace_type
_atom_site_calc_flag
_atom_site_refinement_flags
_atom_site_occupancy
_atom_site_disorder_group
_atom_site_type_symbol
Co .21249(4) .11234(6) .23461(4) .0406(2) Uani d . 1 . Co
Cl1 .3990(2) -.3271(2) .2881(2) .1428(11) Uani d . 1 . Cl
Cl2A .3956(8) -.0129(8) .066(2) .163(7) Uani d P .70(4) . Cl
Cl2B .3621(18) -.014(2) .0041(17) .119(6) Uani d P .30(4) . Cl
Cl3 .92054(8) .27263(12) .12985(9) .0521(3) Uani d . 1 . Cl
O1 .1860(2) .2505(3) .2937(2) .0500(9) Uani d . 1 . O
O2 .1743(2) .1838(3) .1121(2) .0480(9) Uani d . 1 . O
O3 .2439(2) .0340(3) .3548(2) .0469(8) Uani d . 1 . O
O4 .3187(2) .1783(4) .2586(3) .0587(10) Uani d . 1 . O
O5 .9630(3) .2296(4) .2263(3) .0803(13) Uani d . 1 . O
O6 .9553(3) .2091(5) .0692(3) .0843(14) Uani d . 1 . O
O7 .9336(3) .4020(4) .1278(3) .0782(13) Uani d . 1 . O
O8 .8340(3) .2471(4) .1027(4) .091(2) Uani d . 1 . O
N1 .1020(3) .0486(4) .2093(3) .0469(10) Uani d . 1 . N
H1A .0982(3) .0176(4) .2638(3) .056 Uiso calc R 1 . H
H1B .0646(3) .1099(4) .1884(3) .056 Uiso calc R 1 . H
N2 .2359(3) -.0507(4) .1728(3) .0449(10) Uani d . 1 . N
C1 .1616(3) .3557(5) .2533(4) .0465(12) Uani d . 1 . C
C2 .1461(3) .3865(5) .1570(4) .0487(12) Uani d . 1 . C
C3 .1492(3) .2953(5) .0909(4) .0477(12) Uani d . 1 . C
C4 .1454(5) .4479(5) .3196(4) .075(2) Uani d . 1 . C
H4A .1591(5) .4122(5) .3826(4) .090 Uiso calc R 1 . H
H4B .0878(5) .4707(5) .2954(4) .090 Uiso calc R 1 . H
H4C .1789(5) .5201(5) .3235(4) .090 Uiso calc R 1 . H
C5 .1169(4) .5157(5) .1232(4) .069(2) Uani d . 1 . C
H5A .1089(4) .5234(5) .0561(4) .083 Uiso calc R 1 . H
H5B .1577(4) .5744(5) .1596(4) .083 Uiso calc R 1 . H
H5C .0653(4) .5314(5) .1324(4) .083 Uiso calc R 1 . H
C6 .1191(4) .3213(5) -.0156(4) .067(2) Uani d . 1 . C
H6A .1260(4) .2487(5) -.0492(4) .081 Uiso calc R 1 . H
H6B .1507(4) .3880(5) -.0279(4) .081 Uiso calc R 1 . H
H6C .0615(4) .3437(5) -.0376(4) .081 Uiso calc R 1 . H
C7 .3088(4) .0596(5) .4280(4) .0577(14) Uani d . 1 . C
C8 .3715(4) .1404(6) .4279(4) .068(2) Uani d . 1 . C
C9 .3738(4) .1917(6) .3420(5) .068(2) Uani d . 1 . C
C10 .3122(5) -.0091(7) .5164(4) .086(2) Uani d . 1 . C
H10A .2636(5) -.0599(7) .5023(4) .103 Uiso calc R 1 . H
H10B .3143(5) .0488(7) .5663(4) .103 Uiso calc R 1 . H
H10C .3608(5) -.0603(7) .5376(4) .103 Uiso calc R 1 . H
C11 .4428(5) .1665(9) .5218(5) .109(3) Uani d . 1 . C
H11A .4808(5) .2236(9) .5101(5) .131 Uiso calc R 1 . H
H11B .4712(5) .0907(9) .5470(5) .131 Uiso calc R 1 . H
H11C .4213(5) .2016(9) .5675(5) .131 Uiso calc R 1 . H
C12 .4460(5) .2730(10) .3415(7) .124(3) Uani d . 1 . C
H12A .4369(5) .2995(10) .2769(7) .148 Uiso calc R 1 . H
H12B .4967(5) .2267(10) .3657(7) .148 Uiso calc R 1 . H
H12C .4497(5) .3440(10) .3816(7) .148 Uiso calc R 1 . H
C13 .0846(3) -.0489(5) .1358(4) .0521(13) Uani d . 1 . C
H13A .0725(3) -.0126(5) .0725(4) .062 Uiso calc R 1 . H
H13B .0371(3) -.0976(5) .1350(4) .062 Uiso calc R 1 . H
C14 .1601(3) -.1286(5) .1610(4) .0489(12) Uani d . 1 . C
H14A .1529(3) -.1893(5) .1106(4) .059 Uiso calc R 1 . H
H14B .1677(3) -.1725(5) .2205(4) .059 Uiso calc R 1 . H
C15 .3100(4) -.1174(6) .2381(4) .063(2) Uani d . 1 . C
H15A .3035(4) -.1293(6) .2998(4) .075 Uiso calc R 1 . H
H15B .3586(4) -.0659(6) .2489(4) .075 Uiso calc R 1 . H
C16 .3255(5) -.2435(7) .2005(5) .088(2) Uani d . 1 . C
H16A .3437(5) -.2313(7) .1465(5) .105 Uiso calc R 1 . H
H16B .2739(5) -.2898(7) .1778(5) .105 Uiso calc R 1 . H
C17 .2393(4) -.0312(5) .0745(4) .0587(15) Uani d . 1 . C
H17A .2470(4) -.1110(5) .0491(4) .070 Uiso calc R 1 . H
H17B .1860(4) .0005(5) .0331(4) .070 Uiso calc R 1 . H
C18 .3053(5) .0540(7) .0679(5) .084(2) Uani d . 1 . C
H18A .3425(5) .0750(7) .1323(5) .101 Uiso calc R 1 . H
H18B .2799(5) .1298(7) .0361(5) .101 Uiso calc R 1 . H

loop_
_atom_type_symbol
_atom_type_description
_atom_type_scat_dispersion_real
_atom_type_scat_dispersion_imag
_atom_type_scat_source
C C 0.0033 0.0016 'International Tables Vol C Tables 4.2.6.8 and 6.1.1.4'
H H 0.0000 0.0000 'International Tables Vol C Tables 4.2.6.8 and 6.1.1.4'
N N 0.0061 0.0033 'International Tables Vol C Tables 4.2.6.8 and 6.1.1.4'
O O 0.0106 0.0060 'International Tables Vol C Tables 4.2.6.8 and 6.1.1.4'
Cl Cl 0.1484 0.1585 'International Tables Vol C Tables 4.2.6.8 and 6.1.1.4'
Co Co 0.3494 0.9721 'International Tables Vol C Tables 4.2.6.8 and 6.1.1.4'

loop_
_geom_angle_atom_site_label_1
_geom_angle_atom_site_label_2
_geom_angle_atom_site_label_3
_geom_angle
O2 Co O1 93.78(14)
O2 Co O3 175.9(2)
O1 Co O3 87.16(14)
O2 Co O4 90.6(2)
O1 Co O4 89.5(2)
O3 Co O4 93.4(2)
O2 Co N1 88.6(2)
O1 Co N1 89.4(2)
O3 Co N1 87.4(2)
O4 Co N1 178.6(2)
O2 Co N2 88.75(15)
O1 Co N2 175.3(2)
O3 Co N2 90.0(2)
O4 Co N2 94.4(2)
N1 Co N2 86.8(2)
O7 Cl3 O6 111.0(3)
O7 Cl3 O8 110.0(3)
O6 Cl3 O8 111.1(3)
O7 Cl3 O5 108.2(3)
O6 Cl3 O5 107.1(3)
O8 Cl3 O5 109.4(3)
C1 O1 Co 125.6(3)
C3 O2 Co 126.9(3)
C7 O3 Co 125.5(4)
C9 O4 Co 124.6(4)
C13 N1 Co 109.1(3)
C15 N2 C17 112.5(4)
C15 N2 C14 108.2(4)
C17 N2 C14 107.3(4)
C15 N2 Co 112.2(3)
C17 N2 Co 112.9(3)
C14 N2 Co 103.2(3)
O1 C1 C2 126.9(5)
O1 C1 C4 113.0(4)
C2 C1 C4 120.1(5)
C1 C2 C3 120.4(5)
C1 C2 C5 118.7(5)
C3 C2 C5 120.6(5)
O2 C3 C2 125.5(4)
O2 C3 C6 113.2(4)
C2 C3 C6 121.2(5)
O3 C7 C8 125.3(5)
O3 C7 C10 112.9(5)
C8 C7 C10 121.8(5)
C7 C8 C9 121.4(5)
C7 C8 C11 119.3(6)
C9 C8 C11 119.1(6)
O4 C9 C8 126.0(5)
O4 C9 C12 112.8(6)
C8 C9 C12 121.1(6)
N1 C13 C14 107.3(4)
C13 C14 N2 110.3(4)
N2 C15 C16 114.5(5)
C15 C16 Cl1 111.7(5)
C18 C17 N2 116.4(5)
C17 C18 Cl2B 111.2(7)

loop_
_geom_bond_atom_site_label_1
_geom_bond_atom_site_label_2
_geom_bond_site_symmetry_2
_geom_bond_distance
_geom_bond_publ_flag
Co O2 . 1.868(3) ?
Co O1 . 1.870(3) ?
Co O3 . 1.874(3) ?
Co O4 . 1.877(4) ?
Co N1 . 1.931(4) ?
Co N2 . 2.092(4) ?
Cl1 C16 . 1.716(7) ?
Cl2B C18 . 1.75(2) ?
Cl3 O7 . 1.419(4) ?
Cl3 O6 . 1.423(4) ?
Cl3 O8 . 1.427(5) ?
Cl3 O5 . 1.435(4) ?
O1 C1 . 1.285(6) ?
O2 C3 . 1.282(6) ?
O3 C7 . 1.283(6) ?
O4 C9 . 1.274(7) ?
N1 C13 . 1.471(6) ?
N2 C15 . 1.488(7) ?
N2 C17 . 1.497(6) ?
N2 C14 . 1.511(6) ?
C1 C2 . 1.400(7) ?
C1 C4 . 1.496(7) ?
C2 C3 . 1.406(7) ?
C2 C5 . 1.509(7) ?
C3 C6 . 1.506(7) ?
C7 C8 . 1.392(9) ?
C7 C10 . 1.491(8) ?
C8 C9 . 1.404(9) ?
C8 C11 . 1.522(8) ?
C9 C12 . 1.526(9) ?
C13 C14 . 1.493(7) ?
C15 C16 . 1.532(8) ?
C17 C18 . 1.493(8) ?
